data_1553989
loop_
_publ_author_name
'Queyriaux, N.'
'Giannoudis, E.'
'Windle, C. D.'
'Roy, S.'
'P\'ecaut, J.'
'Coutsolelos, A. G.'
'Artero, V.'
'Chavarot-Kerlidou, M.'

_publ_section_title
;
 A noble metal-free photocatalytic system based on a novel cobalt
 tetrapyridyl catalyst for hydrogen production in fully aqueous medium
;
_journal_issue 3
_journal_name_full 'Sustainable Energy &amp; Fuels'
_journal_page_first 553
_journal_paper_doi 10.1039/C7SE00428A
_journal_volume 2
_journal_year 2018
_chemical_formula_moiety 'C20 H20 Co N6 O2, 2(B F4)'
_chemical_formula_sum 'C20 H20 B2 Co F8 N6 O2'
_chemical_formula_weight 608.97
_space_group_crystal_system monoclinic
_space_group_IT_number 14
_space_group_name_Hall '-P 2yn'
_space_group_name_H-M_alt 'P 1 21/n 1'
_atom_sites_solution_hydrogens difmap
_audit_creation_date 2016-08-30
_audit_creation_method
;
Olex2 1.2
(compiled 2015.09.30 svn.r3233 for OlexSys, GUI svn.r5103)
;
_audit_update_record
;
2017-07-26 deposited with the CCDC.
2018-01-03 downloaded from the CCDC.
;
_cell_angle_alpha 90
_cell_angle_beta 98.096(2)
_cell_angle_gamma 90
_cell_formula_units_Z 4
_cell_length_a 11.3282(2)
_cell_length_b 14.2177(3)
_cell_length_c 14.6725(3)
_cell_measurement_reflns_used 3758
_cell_measurement_temperature 149.95(10)
_cell_measurement_theta_max 32.4350
_cell_measurement_theta_min 2.3090
_cell_volume 2339.61(8)
_computing_cell_refinement 'CrysAlisPro 1.171.38.41r (Rigaku OD, 2015)'
_computing_data_collection 'CrysAlisPro 1.171.38.41r (Rigaku OD, 2015)'
_computing_data_reduction 'CrysAlisPro 1.171.38.41r (Rigaku OD, 2015)'
_computing_molecular_graphics 'Olex2 (Dolomanov et al., 2009)'
_computing_publication_material 'Olex2 (Dolomanov et al., 2009)'
_computing_structure_refinement 'ShelXL (Sheldrick, 2015)'
_computing_structure_solution 'ShelXT (Sheldrick, 2015)'
_diffrn_ambient_environment N~2~
_diffrn_ambient_temperature 149.95(10)
_diffrn_detector 'CCD plate'
_diffrn_detector_area_resol_mean 15.9653
_diffrn_detector_type Sapphire3
_diffrn_measured_fraction_theta_full 0.997
_diffrn_measured_fraction_theta_max 0.992
_diffrn_measurement_details
;
List of Runs (angles in degrees, time in seconds):

  # Type    Start    End  Width  t~exp~   \w     \q     \k     \f   Frames
#--------------------------------------------------------------------------
  1  \w      0.00  98.00   1.00   10.00    --   25.72  37.00  30.00   98
  2  \w     16.00  76.00   1.00   10.00    --   25.72-126.00 134.00   60
  3  \w     -9.00  90.00   1.00   10.00    --   25.72  19.00 150.00   99
;
_diffrn_measurement_device 'four-circle diffractometer'
_diffrn_measurement_device_type 'Xcalibur, Sapphire3'
_diffrn_measurement_method '\w scans'
_diffrn_orient_matrix_type 'CrysAlisPro convention (1999,Acta A55,543-557)'
_diffrn_orient_matrix_UB_11 -0.0005906000
_diffrn_orient_matrix_UB_12 0.0019135000
_diffrn_orient_matrix_UB_13 -0.0483800000
_diffrn_orient_matrix_UB_21 0.0618958000
_diffrn_orient_matrix_UB_22 -0.0101669000
_diffrn_orient_matrix_UB_23 0.0059091000
_diffrn_orient_matrix_UB_31 -0.0129337000
_diffrn_orient_matrix_UB_32 -0.0487984000
_diffrn_orient_matrix_UB_33 -0.0031409000
_diffrn_radiation_monochromator graphite
_diffrn_radiation_probe x-ray
_diffrn_radiation_type MoK\a
_diffrn_radiation_wavelength 0.71073
_diffrn_reflns_av_R_equivalents 0.0260
_diffrn_reflns_av_unetI/netI 0.0428
_diffrn_reflns_Laue_measured_fraction_full 0.997
_diffrn_reflns_Laue_measured_fraction_max 0.992
_diffrn_reflns_limit_h_max 13
_diffrn_reflns_limit_h_min -16
_diffrn_reflns_limit_k_max 16
_diffrn_reflns_limit_k_min -20
_diffrn_reflns_limit_l_max 20
_diffrn_reflns_limit_l_min -13
_diffrn_reflns_number 14576
_diffrn_reflns_point_group_measured_fraction_full 0.997
_diffrn_reflns_point_group_measured_fraction_max 0.992
_diffrn_reflns_theta_full 26.000
_diffrn_reflns_theta_max 30.505
_diffrn_reflns_theta_min 2.004
_diffrn_source 'fine-focus sealed X-ray tube'
_diffrn_source_type 'Enhance (Mo) X-ray Source'
_exptl_absorpt_coefficient_mu 0.831
_exptl_absorpt_correction_T_max 0.982
_exptl_absorpt_correction_T_min 0.936
_exptl_absorpt_correction_type analytical
_exptl_absorpt_process_details
;
CrysAlisPro 1.171.38.41r (Rigaku Oxford Diffraction, 2015)
Analytical numeric absorption correction using a multifaceted crystal
			model based on expressions derived by R.C. Clark & J.S. Reid.
(Clark, R. C. & Reid, J. S. (1995). Acta Cryst. A51, 887-897)
Empirical absorption correction using spherical harmonics,
 implemented in SCALE3 ABSPACK scaling algorithm.
;
_exptl_crystal_colour 'translucent intense orange'
_exptl_crystal_density_diffrn 1.729
_exptl_crystal_description irregular
_exptl_crystal_F_000 1228
_exptl_crystal_size_max 0.556
_exptl_crystal_size_mid 0.231
_exptl_crystal_size_min 0.096
_refine_diff_density_max 0.369
_refine_diff_density_min -0.433
_refine_diff_density_rms 0.066
_refine_ls_extinction_method none
_refine_ls_goodness_of_fit_ref 1.033
_refine_ls_hydrogen_treatment refall
_refine_ls_matrix_type full
_refine_ls_number_parameters 451
_refine_ls_number_reflns 7081
_refine_ls_number_restraints 0
_refine_ls_restrained_S_all 1.033
_refine_ls_R_factor_all 0.0547
_refine_ls_R_factor_gt 0.0384
_refine_ls_shift/su_max 0.001
_refine_ls_shift/su_mean 0.000
_refine_ls_structure_factor_coef Fsqd
_refine_ls_weighting_details 'w=1/[\s^2^(Fo^2^)+(0.0313P)^2^+0.7437P] where P=(Fo^2^+2Fc^2^)/3'
_refine_ls_weighting_scheme calc
_refine_ls_wR_factor_gt 0.0781
_refine_ls_wR_factor_ref 0.0846
_reflns_Friedel_coverage 0.000
_reflns_number_gt 5598
_reflns_number_total 7081
_reflns_threshold_expression 'I > 2\s(I)'
_cod_data_source_file c7se00428a2.cif
_cod_data_source_block cw213
_cod_original_cell_volume 2339.63(8)
_cod_database_code 1553989
_chemical_oxdiff_formula 'Co N6 O2 C20 H20 B2 F8'
_shelx_space_group_comment
;
The symmetry employed for this shelxl refinement is uniquely defined
by the following loop, which should always be used as a source of
symmetry information in preference to the above space-group names.
They are only intended as comments.
;
_reflns_odcompleteness_completeness 99.14
_reflns_odcompleteness_iscentric 1
_reflns_odcompleteness_theta 30.44
_olex2_refinement_description
;
1. Others
 Sof(F13B)=Sof(F14B)=1-FVAR(1)
 Sof(F13)=Sof(F14)=FVAR(1)
;
_shelx_shelxl_version_number 2014/7
_olex2_date_sample_data_collection 2016-08-30
_olex2_submission_special_instructions 'No special instructions were received'
_oxdiff_exptl_absorpt_empirical_details
;
Empirical correction (ABSPACK) includes:
- Absorption correction using spherical harmonics
- Frame scaling
;
_oxdiff_exptl_absorpt_empirical_full_max 1.049
_oxdiff_exptl_absorpt_empirical_full_min 0.948

loop_
_space_group_symop_operation_xyz
'x, y, z'
'-x+1/2, y+1/2, -z+1/2'
'-x, -y, -z'
'x-1/2, -y-1/2, z-1/2'

loop_
_atom_site_label
_atom_site_type_symbol
_atom_site_fract_x
_atom_site_fract_y
_atom_site_fract_z
_atom_site_U_iso_or_equiv
_atom_site_adp_type
_atom_site_occupancy
_atom_site_site_symmetry_order
_atom_site_calc_flag
_atom_site_refinement_flags_occupancy
_atom_site_disorder_assembly
_atom_site_disorder_group
Co1 Co 0.31369(2) 0.67789(2) 0.42065(2) 0.01591(6) Uani 1 1 d . . .
O1 O 0.16425(13) 0.68387(10) 0.31198(10) 0.0283(3) Uani 1 1 d . . .
H1A H 0.174(2) 0.6778(15) 0.2608(17) 0.037(7) Uiso 1 1 d . . .
H1B H 0.097(2) 0.6974(15) 0.3182(15) 0.034(6) Uiso 1 1 d . . .
O2 O 0.45610(12) 0.64702(9) 0.53214(9) 0.0224(3) Uani 1 1 d . . .
H2A H 0.430(3) 0.6601(17) 0.5789(19) 0.054(8) Uiso 1 1 d . . .
H2B H 0.520(2) 0.6699(16) 0.5319(16) 0.039(7) Uiso 1 1 d . . .
N1 N 0.21390(12) 0.59911(9) 0.50404(9) 0.0178(3) Uani 1 1 d . . .
N2 N 0.08406(14) 0.72434(10) 0.52712(11) 0.0231(3) Uani 1 1 d . . .
H2 H 0.0213(19) 0.7337(14) 0.5456(14) 0.024(5) Uiso 1 1 d . . .
N3 N 0.24328(12) 0.79949(9) 0.46943(9) 0.0178(3) Uani 1 1 d . . .
N4 N 0.42763(12) 0.77944(9) 0.37924(9) 0.0176(3) Uani 1 1 d . . .
N5 N 0.55184(13) 0.67275(10) 0.31439(11) 0.0221(3) Uani 1 1 d . . .
H5 H 0.613(2) 0.6712(14) 0.2909(15) 0.030(6) Uiso 1 1 d . . .
N6 N 0.38077(12) 0.58247(9) 0.33231(9) 0.0179(3) Uani 1 1 d . . .
C1 C 0.24630(16) 0.50786(12) 0.52312(12) 0.0210(3) Uani 1 1 d . . .
H1 H 0.3144(17) 0.4875(12) 0.4985(12) 0.013(4) Uiso 1 1 d . . .
C2 C 0.18650(17) 0.44922(13) 0.57448(12) 0.0248(4) Uani 1 1 d . . .
H2C H 0.2143(19) 0.3859(15) 0.5836(14) 0.031(6) Uiso 1 1 d . . .
C3 C 0.08875(18) 0.48437(13) 0.61091(13) 0.0263(4) Uani 1 1 d . . .
H3 H 0.043(2) 0.4473(14) 0.6488(14) 0.033(6) Uiso 1 1 d . . .
C4 C 0.05601(16) 0.57596(13) 0.59479(12) 0.0234(4) Uani 1 1 d . . .
H4 H -0.0056(19) 0.6024(14) 0.6187(13) 0.027(5) Uiso 1 1 d . . .
C5 C 0.12071(15) 0.63172(11) 0.54106(11) 0.0191(3) Uani 1 1 d . . .
C6 C 0.14570(15) 0.80486(11) 0.51010(11) 0.0198(3) Uani 1 1 d . . .
C7 C 0.10013(17) 0.89099(13) 0.53642(13) 0.0244(4) Uani 1 1 d . . .
H7 H 0.0324(19) 0.8910(13) 0.5665(14) 0.027(5) Uiso 1 1 d . . .
C8 C 0.15824(18) 0.97153(13) 0.51911(13) 0.0269(4) Uani 1 1 d . . .
H8 H 0.131(2) 1.0292(14) 0.5359(14) 0.032(6) Uiso 1 1 d . . .
C9 C 0.25880(17) 0.96767(12) 0.47538(13) 0.0247(4) Uani 1 1 d . . .
H9 H 0.2970(18) 1.0225(14) 0.4605(14) 0.027(5) Uiso 1 1 d . . .
C10 C 0.29916(15) 0.88067(11) 0.45154(11) 0.0197(3) Uani 1 1 d . . .
C11 C 0.40420(15) 0.86941(11) 0.40329(11) 0.0189(3) Uani 1 1 d . . .
C12 C 0.47423(18) 0.94384(12) 0.38362(12) 0.0251(4) Uani 1 1 d . . .
H12 H 0.4559(19) 1.0042(14) 0.4011(14) 0.033(6) Uiso 1 1 d . . .
C13 C 0.57382(18) 0.92598(13) 0.34090(13) 0.0268(4) Uani 1 1 d . . .
H13 H 0.6247(19) 0.9769(14) 0.3254(14) 0.032(6) Uiso 1 1 d . . .
C14 C 0.59926(17) 0.83573(13) 0.31848(13) 0.0246(4) Uani 1 1 d . . .
H14 H 0.661(2) 0.8214(14) 0.2919(14) 0.029(6) Uiso 1 1 d . . .
C15 C 0.52321(15) 0.76349(11) 0.33821(11) 0.0191(3) Uani 1 1 d . . .
C16 C 0.48489(15) 0.59151(11) 0.30068(11) 0.0188(3) Uani 1 1 d . . .
C17 C 0.53193(17) 0.51949(12) 0.25097(12) 0.0239(4) Uani 1 1 d . . .
H17 H 0.6044(19) 0.5274(13) 0.2322(13) 0.025(5) Uiso 1 1 d . . .
C18 C 0.46725(18) 0.43905(12) 0.23146(12) 0.0257(4) Uani 1 1 d . . .
H18 H 0.498(2) 0.3954(15) 0.1971(15) 0.034(6) Uiso 1 1 d . . .
C19 C 0.35703(17) 0.43008(12) 0.26112(12) 0.0235(4) Uani 1 1 d . . .
H19 H 0.3088(18) 0.3757(14) 0.2484(13) 0.026(5) Uiso 1 1 d . . .
C20 C 0.31776(16) 0.50229(12) 0.31055(12) 0.0211(3) Uani 1 1 d . . .
H20 H 0.2443(17) 0.5002(12) 0.3329(12) 0.017(5) Uiso 1 1 d . . .
F11 F 0.18569(12) 0.79130(10) 0.04016(10) 0.0533(4) Uani 1 1 d . . .
F12 F 0.21377(12) 0.66554(8) 0.13434(8) 0.0393(3) Uani 1 1 d . . .
B2 B 0.26942(19) 0.73412(15) 0.08844(16) 0.0261(4) Uani 1 1 d . . .
F13 F 0.3483(7) 0.6986(6) 0.0401(9) 0.0403(14) Uani 0.57(4) 1 d P A 1
F14 F 0.3278(11) 0.7968(5) 0.1569(5) 0.0456(13) Uani 0.57(4) 1 d P A 1
F13B F 0.3193(19) 0.6875(8) 0.0123(13) 0.045(3) Uani 0.43(4) 1 d P A 2
F14B F 0.3614(15) 0.7728(15) 0.1407(11) 0.053(4) Uani 0.43(4) 1 d P A 2
F1 F 0.33089(11) 0.70270(8) 0.67842(8) 0.0326(3) Uani 1 1 d . . .
F2 F 0.43780(11) 0.83607(8) 0.66794(8) 0.0361(3) Uani 1 1 d . . .
F3 F 0.26233(10) 0.84179(8) 0.72551(8) 0.0341(3) Uani 1 1 d . . .
F4 F 0.42388(9) 0.77269(7) 0.80784(7) 0.0271(2) Uani 1 1 d . . .
B1 B 0.36436(17) 0.78905(14) 0.71905(13) 0.0205(4) Uani 1 1 d . . .

loop_
_atom_site_aniso_label
_atom_site_aniso_U_11
_atom_site_aniso_U_22
_atom_site_aniso_U_33
_atom_site_aniso_U_23
_atom_site_aniso_U_13
_atom_site_aniso_U_12
Co1 0.01495(10) 0.01477(10) 0.01799(11) -0.00075(8) 0.00232(8) 0.00025(8)
O1 0.0182(6) 0.0457(8) 0.0196(7) -0.0045(6) -0.0021(5) 0.0066(6)
O2 0.0174(6) 0.0295(7) 0.0200(6) 0.0008(5) 0.0015(5) -0.0003(5)
N1 0.0164(7) 0.0181(6) 0.0183(7) -0.0003(5) 0.0004(5) 0.0007(5)
N2 0.0159(7) 0.0233(7) 0.0310(8) -0.0009(6) 0.0064(6) 0.0023(6)
N3 0.0178(7) 0.0169(6) 0.0179(7) -0.0005(5) -0.0005(5) 0.0016(5)
N4 0.0180(7) 0.0155(6) 0.0183(7) 0.0003(5) -0.0007(5) -0.0007(5)
N5 0.0166(7) 0.0213(7) 0.0293(8) -0.0018(6) 0.0063(6) -0.0008(6)
N6 0.0177(7) 0.0182(6) 0.0172(7) -0.0004(5) 0.0006(5) -0.0009(5)
C1 0.0216(8) 0.0210(8) 0.0202(8) 0.0006(6) 0.0017(6) 0.0022(7)
C2 0.0281(9) 0.0225(8) 0.0228(9) 0.0035(7) 0.0002(7) -0.0002(7)
C3 0.0278(9) 0.0296(9) 0.0215(9) 0.0027(7) 0.0034(7) -0.0063(8)
C4 0.0198(8) 0.0305(9) 0.0204(8) -0.0025(7) 0.0043(7) -0.0013(7)
C5 0.0169(8) 0.0220(8) 0.0175(8) -0.0037(6) -0.0009(6) 0.0001(6)
C6 0.0178(8) 0.0209(8) 0.0196(8) -0.0018(6) -0.0018(6) 0.0038(6)
C7 0.0212(9) 0.0251(9) 0.0263(9) -0.0028(7) 0.0009(7) 0.0071(7)
C8 0.0308(10) 0.0210(8) 0.0271(9) -0.0046(7) -0.0020(7) 0.0104(7)
C9 0.0300(10) 0.0158(8) 0.0265(9) -0.0007(7) -0.0018(7) 0.0021(7)
C10 0.0230(8) 0.0182(7) 0.0163(7) -0.0008(6) -0.0025(6) 0.0010(6)
C11 0.0220(8) 0.0184(8) 0.0152(7) 0.0003(6) -0.0014(6) -0.0001(6)
C12 0.0324(10) 0.0184(8) 0.0241(9) -0.0005(7) 0.0023(7) -0.0041(7)
C13 0.0306(10) 0.0242(9) 0.0253(9) 0.0014(7) 0.0029(7) -0.0107(7)
C14 0.0223(9) 0.0280(9) 0.0240(9) 0.0004(7) 0.0051(7) -0.0050(7)
C15 0.0183(8) 0.0209(8) 0.0171(8) 0.0006(6) -0.0014(6) -0.0014(6)
C16 0.0187(8) 0.0206(8) 0.0165(8) 0.0012(6) 0.0003(6) 0.0027(6)
C17 0.0229(9) 0.0252(9) 0.0242(9) 0.0014(7) 0.0051(7) 0.0052(7)
C18 0.0345(10) 0.0204(8) 0.0218(9) -0.0018(7) 0.0027(7) 0.0069(7)
C19 0.0304(10) 0.0181(8) 0.0204(8) -0.0007(6) -0.0021(7) -0.0017(7)
C20 0.0228(9) 0.0202(8) 0.0196(8) -0.0001(6) 0.0008(6) -0.0017(7)
F11 0.0310(7) 0.0676(9) 0.0628(9) 0.0252(7) 0.0118(6) 0.0191(7)
F12 0.0513(8) 0.0319(6) 0.0391(7) -0.0014(5) 0.0212(6) -0.0101(5)
B2 0.0187(9) 0.0261(10) 0.0341(11) 0.0024(8) 0.0059(8) 0.0000(8)
F13 0.030(2) 0.0377(19) 0.059(4) -0.013(2) 0.024(2) 0.0018(14)
F14 0.041(3) 0.049(2) 0.0482(19) -0.0210(15) 0.0130(19) -0.0140(19)
F13B 0.060(6) 0.032(3) 0.052(5) -0.001(3) 0.038(4) 0.005(3)
F14B 0.037(4) 0.072(6) 0.048(4) -0.003(4) -0.004(3) -0.028(4)
F1 0.0349(6) 0.0319(6) 0.0300(6) -0.0109(5) 0.0007(5) -0.0049(5)
F2 0.0285(6) 0.0442(7) 0.0373(7) 0.0071(5) 0.0103(5) -0.0061(5)
F3 0.0235(6) 0.0442(7) 0.0349(6) -0.0010(5) 0.0051(5) 0.0127(5)
F4 0.0274(6) 0.0302(5) 0.0220(5) -0.0035(4) -0.0028(4) 0.0027(4)
B1 0.0168(9) 0.0235(9) 0.0213(9) -0.0038(7) 0.0026(7) 0.0016(7)

loop_
_atom_type_symbol
_atom_type_description
_atom_type_scat_dispersion_real
_atom_type_scat_dispersion_imag
_atom_type_scat_source
C C 0.0033 0.0016 'International Tables Vol C Tables 4.2.6.8 and 6.1.1.4'
H H 0.0000 0.0000 'International Tables Vol C Tables 4.2.6.8 and 6.1.1.4'
B B 0.0013 0.0007 'International Tables Vol C Tables 4.2.6.8 and 6.1.1.4'
Co Co 0.3494 0.9721 'International Tables Vol C Tables 4.2.6.8 and 6.1.1.4'
F F 0.0171 0.0103 'International Tables Vol C Tables 4.2.6.8 and 6.1.1.4'
N N 0.0061 0.0033 'International Tables Vol C Tables 4.2.6.8 and 6.1.1.4'
O O 0.0106 0.0060 'International Tables Vol C Tables 4.2.6.8 and 6.1.1.4'

loop_
_exptl_crystal_face_index_h
_exptl_crystal_face_index_k
_exptl_crystal_face_index_l
_exptl_crystal_face_perp_dist
1 -1 1 0.0200
-1 1 -1 0.1332
-1 -1 -1 0.2904
1 1 1 0.1624
-1 -1 5 0.0482
1 1 -5 0.0482
0 1 0 0.2315
0 -1 0 0.2695
-1 0 1 0.1315

loop_
_geom_angle_atom_site_label_1
_geom_angle_atom_site_label_2
_geom_angle_atom_site_label_3
_geom_angle
O1 Co1 O2 170.31(5)
N1 Co1 O1 91.20(6)
N1 Co1 O2 81.80(5)
N3 Co1 O1 85.54(5)
N3 Co1 O2 100.91(5)
N3 Co1 N1 88.79(5)
N3 Co1 N4 78.87(6)
N3 Co1 N6 161.05(5)
N4 Co1 O1 102.18(5)
N4 Co1 O2 86.26(5)
N4 Co1 N1 160.90(5)
N4 Co1 N6 88.55(5)
N6 Co1 O1 83.30(5)
N6 Co1 O2 92.26(5)
N6 Co1 N1 106.69(5)
Co1 O1 H1A 120.5(18)
Co1 O1 H1B 125.7(16)
H1A O1 H1B 114(2)
Co1 O2 H2A 105.5(19)
Co1 O2 H2B 119.6(17)
H2A O2 H2B 111(2)
C1 N1 Co1 118.30(11)
C5 N1 Co1 124.89(11)
C5 N1 C1 116.80(15)
C5 N2 H2 111.5(14)
C6 N2 H2 114.6(14)
C6 N2 C5 131.66(15)
C6 N3 Co1 125.95(11)
C6 N3 C10 118.48(14)
C10 N3 Co1 115.41(11)
C11 N4 Co1 115.07(11)
C15 N4 Co1 126.22(11)
C15 N4 C11 118.54(14)
C15 N5 H5 111.9(15)
C16 N5 H5 113.5(15)
C16 N5 C15 132.19(15)
C16 N6 Co1 124.72(11)
C16 N6 C20 117.41(15)
C20 N6 Co1 117.71(12)
N1 C1 H1 115.1(11)
C2 C1 N1 123.55(17)
C2 C1 H1 121.4(10)
C1 C2 H2C 118.2(13)
C1 C2 C3 118.49(17)
C3 C2 H2C 123.3(13)
C2 C3 H3 123.0(13)
C4 C3 C2 119.24(17)
C4 C3 H3 117.7(13)
C3 C4 H4 122.3(13)
C3 C4 C5 119.20(17)
C5 C4 H4 118.5(13)
N1 C5 N2 120.44(16)
N1 C5 C4 122.68(15)
N2 C5 C4 116.88(16)
N2 C6 C7 117.26(16)
N3 C6 N2 120.44(15)
N3 C6 C7 122.30(16)
C6 C7 H7 119.1(12)
C8 C7 C6 118.41(18)
C8 C7 H7 122.5(12)
C7 C8 H8 120.4(14)
C7 C8 C9 120.23(17)
C9 C8 H8 119.4(14)
C8 C9 H9 120.9(13)
C10 C9 C8 118.44(17)
C10 C9 H9 120.6(13)
N3 C10 C9 122.12(17)
N3 C10 C11 115.41(14)
C9 C10 C11 122.46(16)
N4 C11 C10 115.18(14)
N4 C11 C12 121.87(16)
C12 C11 C10 122.95(15)
C11 C12 H12 119.7(14)
C11 C12 C13 118.84(17)
C13 C12 H12 121.4(14)
C12 C13 H13 121.1(12)
C14 C13 C12 119.54(17)
C14 C13 H13 119.4(13)
C13 C14 H14 122.6(14)
C13 C14 C15 118.93(18)
C15 C14 H14 118.5(14)
N4 C15 N5 120.45(15)
N4 C15 C14 122.24(16)
N5 C15 C14 117.31(16)
N5 C16 C17 116.40(16)
N6 C16 N5 121.64(15)
N6 C16 C17 121.95(16)
C16 C17 H17 119.5(12)
C18 C17 C16 119.16(18)
C18 C17 H17 121.3(12)
C17 C18 H18 117.2(14)
C17 C18 C19 119.46(17)
C19 C18 H18 123.3(14)
C18 C19 H19 122.1(12)
C20 C19 C18 118.22(17)
C20 C19 H19 119.6(12)
N6 C20 C19 123.73(17)
N6 C20 H20 114.0(11)
C19 C20 H20 122.3(11)
F11 B2 F12 109.86(16)
F11 B2 F14 102.2(5)
F11 B2 F13B 100.7(8)
F12 B2 F14 107.1(3)
F12 B2 F13B 107.5(5)
F13 B2 F11 115.0(5)
F13 B2 F12 112.4(4)
F13 B2 F14 109.6(3)
F14B B2 F11 119.0(10)
F14B B2 F12 112.7(4)
F14B B2 F13B 105.7(5)
F1 B1 F4 108.54(15)
F2 B1 F1 110.20(15)
F2 B1 F3 110.39(15)
F2 B1 F4 109.91(15)
F3 B1 F1 108.97(15)
F3 B1 F4 108.78(14)

loop_
_geom_bond_atom_site_label_1
_geom_bond_atom_site_label_2
_geom_bond_distance
Co1 O1 2.1575(13)
Co1 O2 2.1745(13)
Co1 N1 2.1022(14)
Co1 N3 2.0733(13)
Co1 N4 2.0834(14)
Co1 N6 2.0917(14)
O1 H1A 0.78(2)
O1 H1B 0.80(3)
O2 H2A 0.81(3)
O2 H2B 0.80(3)
N1 C1 1.366(2)
N1 C5 1.336(2)
N2 H2 0.81(2)
N2 C5 1.387(2)
N2 C6 1.382(2)
N3 C6 1.330(2)
N3 C10 1.360(2)
N4 C11 1.363(2)
N4 C15 1.330(2)
N5 H5 0.82(2)
N5 C15 1.387(2)
N5 C16 1.381(2)
N6 C16 1.333(2)
N6 C20 1.359(2)
C1 H1 0.942(18)
C1 C2 1.366(2)
C2 H2C 0.96(2)
C2 C3 1.389(3)
C3 H3 0.97(2)
C3 C4 1.365(3)
C4 H4 0.91(2)
C4 C5 1.396(2)
C6 C7 1.404(2)
C7 H7 0.94(2)
C7 C8 1.362(3)
C8 H8 0.92(2)
C8 C9 1.385(3)
C9 H9 0.93(2)
C9 C10 1.381(2)
C10 C11 1.477(2)
C11 C12 1.377(2)
C12 H12 0.93(2)
C12 C13 1.389(3)
C13 H13 0.97(2)
C13 C14 1.365(3)
C14 H14 0.87(2)
C14 C15 1.397(2)
C16 C17 1.405(2)
C17 H17 0.91(2)
C17 C18 1.367(3)
C18 H18 0.90(2)
C18 C19 1.385(3)
C19 H19 0.95(2)
C19 C20 1.367(2)
C20 H20 0.937(19)
F11 B2 1.369(2)
F12 B2 1.386(2)
B2 F13 1.317(9)
B2 F14 1.433(6)
B2 F13B 1.478(12)
B2 F14B 1.324(7)
F1 B1 1.394(2)
F2 B1 1.370(2)
F3 B1 1.392(2)
F4 B1 1.399(2)

loop_
_geom_hbond_atom_site_label_D
_geom_hbond_atom_site_label_H
_geom_hbond_atom_site_label_A
_geom_hbond_distance_DH
_geom_hbond_distance_HA
_geom_hbond_distance_DA
_geom_hbond_angle_DHA
_geom_hbond_site_symmetry_A
O1 H1A F12 0.78(2) 1.98(3) 2.7546(19) 175(2) .
O1 H1B F4 0.80(3) 1.99(3) 2.7845(18) 169(2) 4_575
O2 H2A F1 0.81(3) 2.05(3) 2.8465(18) 168(3) .
O2 H2B F11 0.80(3) 1.94(3) 2.7314(19) 172(2) 4_676

loop_
_geom_torsion_atom_site_label_1
_geom_torsion_atom_site_label_2
_geom_torsion_atom_site_label_3
_geom_torsion_atom_site_label_4
_geom_torsion
Co1 N1 C1 C2 -178.30(13)
Co1 N1 C5 N2 -1.1(2)
Co1 N1 C5 C4 178.88(12)
Co1 N3 C6 N2 3.0(2)
Co1 N3 C6 C7 -176.23(12)
Co1 N3 C10 C9 176.53(13)
Co1 N3 C10 C11 -2.25(17)
Co1 N4 C11 C10 -2.27(17)
Co1 N4 C11 C12 177.69(13)
Co1 N4 C15 N5 3.6(2)
Co1 N4 C15 C14 -175.54(12)
Co1 N6 C16 N5 -8.7(2)
Co1 N6 C16 C17 171.88(12)
Co1 N6 C20 C19 -173.39(13)
N1 C1 C2 C3 -1.3(3)
N2 C6 C7 C8 -179.01(16)
N3 C6 C7 C8 0.2(3)
N3 C10 C11 N4 3.0(2)
N3 C10 C11 C12 -176.96(15)
N4 C11 C12 C13 -2.3(3)
N5 C16 C17 C18 -177.01(16)
N6 C16 C17 C18 2.4(3)
C1 N1 C5 N2 178.25(14)
C1 N1 C5 C4 -1.7(2)
C1 C2 C3 C4 -0.3(3)
C2 C3 C4 C5 0.8(3)
C3 C4 C5 N1 0.2(3)
C3 C4 C5 N2 -179.74(16)
C5 N1 C1 C2 2.3(2)
C5 N2 C6 N3 26.7(3)
C5 N2 C6 C7 -154.00(18)
C6 N2 C5 N1 -27.6(3)
C6 N2 C5 C4 152.40(18)
C6 N3 C10 C9 0.9(2)
C6 N3 C10 C11 -177.86(14)
C6 C7 C8 C9 0.9(3)
C7 C8 C9 C10 -1.1(3)
C8 C9 C10 N3 0.2(3)
C8 C9 C10 C11 178.87(16)
C9 C10 C11 N4 -175.78(15)
C9 C10 C11 C12 4.3(3)
C10 N3 C6 N2 178.09(14)
C10 N3 C6 C7 -1.1(2)
C10 C11 C12 C13 177.70(16)
C11 N4 C15 N5 178.58(14)
C11 N4 C15 C14 -0.5(2)
C11 C12 C13 C14 0.8(3)
C12 C13 C14 C15 0.8(3)
C13 C14 C15 N4 -0.9(3)
C13 C14 C15 N5 179.96(16)
C15 N4 C11 C10 -177.83(14)
C15 N4 C11 C12 2.1(2)
C15 N5 C16 N6 -17.9(3)
C15 N5 C16 C17 161.51(17)
C16 N5 C15 N4 20.8(3)
C16 N5 C15 C14 -160.05(18)
C16 N6 C20 C19 2.2(2)
C16 C17 C18 C19 -0.1(3)
C17 C18 C19 C20 -1.0(3)
C18 C19 C20 N6 0.0(3)
C20 N6 C16 N5 176.00(15)
C20 N6 C16 C17 -3.4(2)

loop_
_exptl_oxdiff_crystal_face_indexfrac_h
_exptl_oxdiff_crystal_face_indexfrac_k
_exptl_oxdiff_crystal_face_indexfrac_l
_exptl_oxdiff_crystal_face_x
_exptl_oxdiff_crystal_face_y
_exptl_oxdiff_crystal_face_z
0.9952 -0.9969 0.9974 -0.0508 0.0776 0.0326
-0.9952 0.9969 -0.9974 0.0508 -0.0776 -0.0326
-0.9951 -0.9964 -0.9966 0.0469 -0.0574 0.0646
0.9951 0.9964 0.9966 -0.0469 0.0574 -0.0646
-0.9995 -0.9976 4.9800 -0.2423 -0.0223 0.0460
0.9995 0.9976 -4.9800 0.2423 0.0223 -0.0460
-0.0000 0.9966 -0.0004 0.0019 -0.0101 -0.0486
0.0000 -0.9966 0.0004 -0.0019 0.0101 0.0486
-0.9966 -0.0002 0.9952 -0.0476 -0.0558 0.0098
